data_7124584
loop_
_publ_author_name
'Deardorff, Cassie L.'
'Eric Sikma, R.'
'Rhodes, Christopher P.'
'Hudnall, Todd W.'

_publ_section_title
;
 Carbene-derived \a-acyl formamidinium cations: organic molecules with
 readily tunable multiple redox processes.
;
_journal_issue 58
_journal_name_full 'Chemical communications (Cambridge, England)'
_journal_page_first 9024
_journal_page_last 9027
_journal_paper_doi 10.1039/c5cc06322a
_journal_volume 52
_journal_year 2016
_chemical_formula_moiety {(C27H36N2)-(COC6H5)}-CH2Cl3
_chemical_formula_sum 'C35 H43 Cl3 N2 O'
_chemical_formula_weight 614.06
_chemical_name_common 'IPr-COPh-Cl Cation'
_chemical_properties_physical Hygroscopic
_space_group_crystal_system triclinic
_space_group_IT_number 2
_space_group_name_Hall '-P 1'
_space_group_name_H-M_alt 'P -1'
_atom_sites_solution_hydrogens geom
_audit_creation_method SHELXL-2014/7
_audit_update_record
;
2014-09-18 deposited with the CCDC.
2015-09-21 downloaded from the CCDC.
;
_cell_angle_alpha 81.869(6)
_cell_angle_beta 87.309(6)
_cell_angle_gamma 88.774(6)
_cell_formula_units_Z 2
_cell_length_a 11.4742(18)
_cell_length_b 11.8275(19)
_cell_length_c 12.891(2)
_cell_measurement_temperature 223(2)
_cell_volume 1729.8(5)
_computing_cell_refinement 'CrystalClear (Rigaku Inc., 2008)'
_computing_data_collection 'CrystalClear (Rigaku Inc., 2008)'
_computing_data_reduction 'CrystalClear (Rigaku Inc., 2008)'
_computing_structure_refinement 'SHELXL-2014/7 (Sheldrick, 2014)'
_diffrn_ambient_temperature 223(2)
_diffrn_measured_fraction_theta_full 0.998
_diffrn_measured_fraction_theta_max 0.998
_diffrn_measurement_device_type 'CCD area detector'
_diffrn_measurement_method 'phi and omega scans'
_diffrn_radiation_type MoK\a
_diffrn_radiation_wavelength 0.71075
_diffrn_reflns_av_R_equivalents 0.1337
_diffrn_reflns_av_unetI/netI 0.1709
_diffrn_reflns_Laue_measured_fraction_full 0.998
_diffrn_reflns_Laue_measured_fraction_max 0.998
_diffrn_reflns_limit_h_max 13
_diffrn_reflns_limit_h_min -13
_diffrn_reflns_limit_k_max 13
_diffrn_reflns_limit_k_min -13
_diffrn_reflns_limit_l_max 14
_diffrn_reflns_limit_l_min -14
_diffrn_reflns_number 13521
_diffrn_reflns_point_group_measured_fraction_full 0.998
_diffrn_reflns_point_group_measured_fraction_max 0.998
_diffrn_reflns_theta_full 23.999
_diffrn_reflns_theta_max 23.999
_diffrn_reflns_theta_min 3.060
_exptl_absorpt_coefficient_mu 0.293
_exptl_absorpt_correction_type none
_exptl_crystal_colour colorless
_exptl_crystal_density_diffrn 1.179
_exptl_crystal_description block
_exptl_crystal_F_000 652
_exptl_crystal_recrystallization_method 'Re-crystallisation from solvent: hexanes and dichloromethane'
_exptl_crystal_size_max 0.11
_exptl_crystal_size_mid 0.07
_exptl_crystal_size_min 0.06
_refine_diff_density_max 0.272
_refine_diff_density_min -0.250
_refine_diff_density_rms 0.062
_refine_ls_extinction_method none
_refine_ls_goodness_of_fit_ref 1.004
_refine_ls_hydrogen_treatment constr
_refine_ls_matrix_type full
_refine_ls_number_parameters 378
_refine_ls_number_reflns 5427
_refine_ls_number_restraints 0
_refine_ls_restrained_S_all 1.004
_refine_ls_R_factor_all 0.1924
_refine_ls_R_factor_gt 0.0786
_refine_ls_shift/su_max 0.000
_refine_ls_shift/su_mean 0.000
_refine_ls_structure_factor_coef Fsqd
_refine_ls_weighting_details 'w=1/[\s^2^(Fo^2^)+(0.0492P)^2^+0.8075P] where P=(Fo^2^+2Fc^2^)/3'
_refine_ls_weighting_scheme calc
_refine_ls_wR_factor_gt 0.1302
_refine_ls_wR_factor_ref 0.1685
_reflns_Friedel_coverage 0.000
_reflns_number_gt 2497
_reflns_number_total 5427
_reflns_threshold_expression 'I > 2\s(I)'
_cod_data_source_file c5cc06322a2.cif
_cod_data_source_block 2c
_cod_database_code 7124584
_shelx_shelxl_version_number 2014/7
_shelx_space_group_comment
;
The symmetry employed for this shelxl refinement is uniquely defined
by the following loop, which should always be used as a source of
symmetry information in preference to the above space-group names.
They are only intended as comments.
;
_exptl_absorpt_special_details none

loop_
_space_group_symop_operation_xyz
'x, y, z'
'-x, -y, -z'

loop_
_atom_site_label
_atom_site_type_symbol
_atom_site_fract_x
_atom_site_fract_y
_atom_site_fract_z
_atom_site_U_iso_or_equiv
_atom_site_adp_type
_atom_site_occupancy
_atom_site_site_symmetry_order
_atom_site_calc_flag
_atom_site_refinement_flags_posn
_atom_site_refinement_flags_adp
Cl1 Cl 0.34555(12) 0.34235(12) 0.50741(11) 0.0435(4) Uani 1 1 d . .
Cl2 Cl 0.69297(16) 0.33848(14) 0.36694(12) 0.0675(6) Uani 1 1 d . .
Cl3 Cl 0.56649(16) 0.48220(15) 0.20660(14) 0.0735(6) Uani 1 1 d . .
N2 N 0.7601(3) 0.3394(3) 0.7225(3) 0.0278(11) Uani 1 1 d . .
N1 N 0.6375(3) 0.2035(3) 0.7116(3) 0.0267(10) Uani 1 1 d . .
O3 O 0.8283(4) 0.0590(3) 0.8111(3) 0.0610(13) Uani 1 1 d . .
C3 C 0.6830(4) 0.3805(4) 0.6471(4) 0.0295(13) Uani 1 1 d . .
H3A H 0.6840 0.4524 0.6071 0.035 Uiso 1 1 calc R U
C32 C 0.9698(5) 0.3536(4) 0.6863(4) 0.0334(14) Uani 1 1 d . .
C36 C 0.8707(5) 0.4751(4) 0.8058(4) 0.0307(13) Uani 1 1 d . .
C11 C 0.5772(5) 0.0948(4) 0.7278(4) 0.0313(13) Uani 1 1 d . .
C31 C 0.8706(4) 0.3915(4) 0.7392(4) 0.0283(13) Uani 1 1 d . .
C1 C 0.7304(4) 0.2312(4) 0.7609(4) 0.0271(13) Uani 1 1 d . .
C12 C 0.4786(5) 0.0849(5) 0.7949(4) 0.0358(14) Uani 1 1 d . .
C56 C 0.7563(5) 0.2453(5) 0.9950(4) 0.0433(16) Uani 1 1 d . .
H56A H 0.6884 0.2771 0.9657 0.052 Uiso 1 1 calc R U
C4 C 0.6046(5) 0.2967(4) 0.6417(4) 0.0330(14) Uani 1 1 d . .
H4A H 0.5410 0.3015 0.5991 0.040 Uiso 1 1 calc R U
C14 C 0.4626(6) -0.1087(5) 0.7556(5) 0.0477(16) Uani 1 1 d . .
H14A H 0.4235 -0.1777 0.7659 0.057 Uiso 1 1 calc R U
C16 C 0.6215(5) 0.0074(4) 0.6726(4) 0.0336(14) Uani 1 1 d . .
C2 C 0.8009(4) 0.1505(5) 0.8366(4) 0.0315(14) Uani 1 1 d . .
C42 C 0.7714(6) 0.5494(5) 0.9637(4) 0.0583(19) Uani 1 1 d . .
H42A H 0.8000 0.4814 1.0050 0.088 Uiso 1 1 calc R U
H42B H 0.6958 0.5694 0.9914 0.088 Uiso 1 1 calc R U
H42C H 0.8242 0.6108 0.9661 0.088 Uiso 1 1 calc R U
C15 C 0.5607(5) -0.0958(5) 0.6895(5) 0.0466(16) Uani 1 1 d . .
H15A H 0.5872 -0.1565 0.6556 0.056 Uiso 1 1 calc R U
C35 C 0.9811(5) 0.5168(5) 0.8220(4) 0.0442(16) Uani 1 1 d . .
H35A H 0.9865 0.5722 0.8660 0.053 Uiso 1 1 calc R U
C34 C 1.0807(5) 0.4788(5) 0.7756(5) 0.0510(17) Uani 1 1 d . .
H34A H 1.1525 0.5061 0.7905 0.061 Uiso 1 1 calc R U
C20 C 0.7241(5) 0.0219(5) 0.5954(4) 0.0454(16) Uani 1 1 d . .
H20A H 0.7624 0.0933 0.6032 0.054 Uiso 1 1 calc R U
C51 C 0.8303(5) 0.1828(4) 0.9382(4) 0.0341(14) Uani 1 1 d . .
C55 C 0.7817(7) 0.2616(5) 1.0959(5) 0.0585(19) Uani 1 1 d . .
H55A H 0.7299 0.3021 1.1349 0.070 Uiso 1 1 calc R U
C33 C 1.0754(5) 0.3999(5) 0.7065(5) 0.0460(16) Uani 1 1 d . .
H33A H 1.1437 0.3775 0.6729 0.055 Uiso 1 1 calc R U
C37 C 0.9683(5) 0.2689(5) 0.6078(4) 0.0421(15) Uani 1 1 d . .
H37A H 0.8893 0.2383 0.6112 0.051 Uiso 1 1 calc R U
C40 C 0.7621(5) 0.5281(4) 0.8496(4) 0.0375(14) Uani 1 1 d . .
H40A H 0.6980 0.4750 0.8479 0.045 Uiso 1 1 calc R U
C17 C 0.4288(5) 0.1813(5) 0.8511(4) 0.0426(15) Uani 1 1 d . .
H17A H 0.4815 0.2462 0.8346 0.051 Uiso 1 1 calc R U
C13 C 0.4221(5) -0.0201(5) 0.8066(4) 0.0450(16) Uani 1 1 d . .
H13A H 0.3551 -0.0304 0.8501 0.054 Uiso 1 1 calc R U
C38 C 0.9920(5) 0.3291(5) 0.4961(4) 0.0632(19) Uani 1 1 d . .
H38A H 0.9869 0.2751 0.4476 0.095 Uiso 1 1 calc R U
H38B H 1.0687 0.3609 0.4901 0.095 Uiso 1 1 calc R U
H38C H 0.9352 0.3892 0.4806 0.095 Uiso 1 1 calc R U
C30 C 0.5838(5) 0.4449(5) 0.3426(4) 0.0581(18) Uani 1 1 d . .
H30A H 0.6048 0.5120 0.3725 0.070 Uiso 1 1 calc R U
H30B H 0.5105 0.4171 0.3762 0.070 Uiso 1 1 calc R U
C21 C 0.8144(6) -0.0755(5) 0.6140(5) 0.0625(19) Uani 1 1 d . .
H21A H 0.8367 -0.0842 0.6856 0.094 Uiso 1 1 calc R U
H21B H 0.8818 -0.0580 0.5681 0.094 Uiso 1 1 calc R U
H21C H 0.7811 -0.1453 0.6000 0.094 Uiso 1 1 calc R U
C18 C 0.4230(6) 0.1484(5) 0.9693(5) 0.076(2) Uani 1 1 d . .
H18A H 0.4982 0.1209 0.9921 0.115 Uiso 1 1 calc R U
H18B H 0.3666 0.0894 0.9883 0.115 Uiso 1 1 calc R U
H18C H 0.4005 0.2139 1.0021 0.115 Uiso 1 1 calc R U
C52 C 0.9339(6) 0.1395(5) 0.9821(5) 0.065(2) Uani 1 1 d . .
H52A H 0.9861 0.0985 0.9438 0.078 Uiso 1 1 calc R U
C39 C 1.0514(5) 0.1685(5) 0.6356(5) 0.0636(19) Uani 1 1 d . .
H39A H 1.0372 0.1365 0.7077 0.095 Uiso 1 1 calc R U
H39B H 1.1304 0.1941 0.6253 0.095 Uiso 1 1 calc R U
H39C H 1.0390 0.1113 0.5915 0.095 Uiso 1 1 calc R U
C41 C 0.7308(5) 0.6394(5) 0.7804(4) 0.0559(18) Uani 1 1 d . .
H41A H 0.7158 0.6237 0.7112 0.084 Uiso 1 1 calc R U
H41B H 0.7945 0.6914 0.7766 0.084 Uiso 1 1 calc R U
H41C H 0.6623 0.6731 0.8099 0.084 Uiso 1 1 calc R U
C19 C 0.3095(5) 0.2200(6) 0.8109(5) 0.072(2) Uani 1 1 d . .
H19A H 0.2815 0.2835 0.8444 0.108 Uiso 1 1 calc R U
H19B H 0.2558 0.1582 0.8267 0.108 Uiso 1 1 calc R U
H19C H 0.3162 0.2427 0.7364 0.108 Uiso 1 1 calc R U
C22 C 0.6823(6) 0.0323(5) 0.4832(4) 0.065(2) Uani 1 1 d . .
H22A H 0.6224 0.0903 0.4736 0.097 Uiso 1 1 calc R U
H22B H 0.6515 -0.0394 0.4715 0.097 Uiso 1 1 calc R U
H22C H 0.7466 0.0525 0.4343 0.097 Uiso 1 1 calc R U
C53 C 0.9591(7) 0.1574(6) 1.0820(6) 0.084(3) Uani 1 1 d . .
H53A H 1.0278 0.1283 1.1114 0.100 Uiso 1 1 calc R U
C54 C 0.8820(8) 0.2184(6) 1.1375(5) 0.076(2) Uani 1 1 d . .
H54A H 0.8989 0.2304 1.2049 0.092 Uiso 1 1 calc R U

loop_
_atom_site_aniso_label
_atom_site_aniso_U_11
_atom_site_aniso_U_22
_atom_site_aniso_U_33
_atom_site_aniso_U_23
_atom_site_aniso_U_13
_atom_site_aniso_U_12
Cl1 0.0411(9) 0.0486(10) 0.0409(9) -0.0048(7) -0.0049(7) -0.0046(7)
Cl2 0.0836(14) 0.0703(13) 0.0482(11) -0.0086(9) 0.0014(10) 0.0024(10)
Cl3 0.0695(13) 0.0829(14) 0.0649(13) -0.0047(10) 0.0066(10) 0.0117(10)
N2 0.029(3) 0.028(3) 0.026(3) -0.003(2) -0.008(2) 0.005(2)
N1 0.030(3) 0.024(3) 0.028(3) -0.007(2) -0.010(2) 0.000(2)
O3 0.098(4) 0.037(3) 0.054(3) -0.020(2) -0.036(3) 0.032(2)
C3 0.034(3) 0.025(3) 0.029(3) 0.002(2) -0.008(3) 0.010(3)
C32 0.029(4) 0.034(4) 0.038(4) -0.002(3) -0.007(3) 0.001(3)
C36 0.047(4) 0.020(3) 0.025(3) 0.001(3) -0.005(3) -0.003(3)
C11 0.034(4) 0.023(3) 0.036(3) -0.002(3) -0.009(3) -0.002(3)
C31 0.022(3) 0.030(3) 0.032(3) -0.002(3) -0.007(3) -0.003(3)
C1 0.035(3) 0.025(3) 0.022(3) -0.004(3) -0.003(3) 0.000(3)
C12 0.035(4) 0.035(4) 0.038(4) -0.004(3) -0.014(3) 0.007(3)
C56 0.053(4) 0.036(4) 0.041(4) -0.004(3) 0.001(3) -0.011(3)
C4 0.038(4) 0.029(4) 0.031(3) -0.004(3) -0.007(3) 0.003(3)
C14 0.054(5) 0.042(4) 0.048(4) -0.004(3) -0.006(4) -0.012(3)
C16 0.042(4) 0.029(4) 0.030(3) -0.006(3) -0.010(3) 0.003(3)
C2 0.035(4) 0.030(4) 0.030(3) -0.004(3) -0.011(3) 0.004(3)
C42 0.092(5) 0.050(4) 0.035(4) -0.015(3) 0.002(4) 0.001(4)
C15 0.057(4) 0.032(4) 0.053(4) -0.013(3) -0.008(4) -0.002(3)
C35 0.048(4) 0.040(4) 0.047(4) -0.012(3) -0.009(3) -0.012(3)
C34 0.036(4) 0.064(5) 0.057(4) -0.018(4) -0.013(3) -0.013(3)
C20 0.066(5) 0.030(4) 0.043(4) -0.013(3) -0.008(3) -0.002(3)
C51 0.053(4) 0.017(3) 0.033(3) 0.000(3) -0.011(3) 0.005(3)
C55 0.090(6) 0.045(4) 0.040(4) -0.008(3) 0.006(4) -0.007(4)
C33 0.030(4) 0.054(4) 0.053(4) -0.005(3) -0.002(3) -0.002(3)
C37 0.023(3) 0.057(4) 0.050(4) -0.020(3) -0.005(3) 0.005(3)
C40 0.047(4) 0.030(3) 0.036(4) -0.009(3) 0.002(3) -0.003(3)
C17 0.039(4) 0.038(4) 0.051(4) -0.007(3) 0.000(3) 0.004(3)
C13 0.039(4) 0.050(4) 0.041(4) 0.009(3) -0.008(3) -0.003(3)
C38 0.066(5) 0.086(5) 0.042(4) -0.022(4) -0.005(4) -0.001(4)
C30 0.057(4) 0.059(5) 0.060(5) -0.022(3) 0.014(4) 0.000(4)
C21 0.075(5) 0.052(4) 0.063(5) -0.024(4) 0.008(4) 0.012(4)
C18 0.112(6) 0.071(5) 0.047(5) -0.016(4) -0.001(4) 0.030(4)
C52 0.080(5) 0.058(4) 0.062(5) -0.017(4) -0.045(4) 0.025(4)
C39 0.058(5) 0.064(5) 0.072(5) -0.021(4) -0.004(4) 0.009(4)
C41 0.072(5) 0.046(4) 0.050(4) -0.009(3) -0.012(4) 0.019(3)
C19 0.057(5) 0.087(5) 0.072(5) -0.012(4) -0.014(4) 0.030(4)
C22 0.082(5) 0.067(5) 0.043(4) -0.003(4) 0.004(4) -0.003(4)
C53 0.108(7) 0.071(5) 0.080(6) -0.024(5) -0.067(5) 0.032(5)
C54 0.145(8) 0.043(5) 0.043(5) -0.001(4) -0.043(5) -0.009(5)

loop_
_atom_type_symbol
_atom_type_description
_atom_type_scat_dispersion_real
_atom_type_scat_dispersion_imag
_atom_type_scat_source
C C 0.0033 0.0016 'International Tables Vol C Tables 4.2.6.8 and 6.1.1.4'
H H 0.0000 0.0000 'International Tables Vol C Tables 4.2.6.8 and 6.1.1.4'
Cl Cl 0.1484 0.1585 'International Tables Vol C Tables 4.2.6.8 and 6.1.1.4'
N N 0.0061 0.0033 'International Tables Vol C Tables 4.2.6.8 and 6.1.1.4'
O O 0.0106 0.0060 'International Tables Vol C Tables 4.2.6.8 and 6.1.1.4'

loop_
_geom_angle_atom_site_label_1
_geom_angle_atom_site_label_2
_geom_angle_atom_site_label_3
_geom_angle
C1 N2 C3 108.1(4)
C1 N2 C31 124.7(4)
C3 N2 C31 125.6(4)
C1 N1 C4 108.6(4)
C1 N1 C11 127.2(4)
C4 N1 C11 124.1(4)
C4 C3 N2 107.6(4)
C4 C3 H3A 126.2
N2 C3 H3A 126.2
C33 C32 C31 116.3(5)
C33 C32 C37 119.2(5)
C31 C32 C37 124.4(5)
C31 C36 C35 115.1(5)
C31 C36 C40 124.2(5)
C35 C36 C40 120.4(5)
C12 C11 C16 124.3(5)
C12 C11 N1 117.9(5)
C16 C11 N1 117.8(5)
C36 C31 C32 124.6(5)
C36 C31 N2 118.7(5)
C32 C31 N2 116.8(4)
N1 C1 N2 108.7(4)
N1 C1 C2 125.8(5)
N2 C1 C2 125.1(5)
C11 C12 C13 116.0(5)
C11 C12 C17 123.9(5)
C13 C12 C17 120.1(5)
C51 C56 C55 120.4(6)
C51 C56 H56A 119.8
C55 C56 H56A 119.8
C3 C4 N1 107.0(5)
C3 C4 H4A 126.5
N1 C4 H4A 126.5
C13 C14 C15 120.4(6)
C13 C14 H14A 119.8
C15 C14 H14A 119.8
C15 C16 C11 116.2(5)
C15 C16 C20 120.2(5)
C11 C16 C20 123.5(5)
O3 C2 C51 122.2(5)
O3 C2 C1 117.4(5)
C51 C2 C1 120.4(5)
C40 C42 H42A 109.5
C40 C42 H42B 109.5
H42A C42 H42B 109.5
C40 C42 H42C 109.5
H42A C42 H42C 109.5
H42B C42 H42C 109.5
C14 C15 C16 121.0(5)
C14 C15 H15A 119.5
C16 C15 H15A 119.5
C34 C35 C36 122.3(5)
C34 C35 H35A 118.8
C36 C35 H35A 118.8
C35 C34 C33 120.3(5)
C35 C34 H34A 119.8
C33 C34 H34A 119.8
C16 C20 C22 110.0(5)
C16 C20 C21 112.7(5)
C22 C20 C21 110.1(5)
C16 C20 H20A 108.0
C22 C20 H20A 108.0
C21 C20 H20A 108.0
C56 C51 C52 118.9(6)
C56 C51 C2 122.7(5)
C52 C51 C2 118.2(5)
C54 C55 C56 119.9(7)
C54 C55 H55A 120.0
C56 C55 H55A 120.0
C34 C33 C32 121.3(6)
C34 C33 H33A 119.4
C32 C33 H33A 119.4
C39 C37 C32 111.9(5)
C39 C37 C38 112.2(5)
C32 C37 C38 110.7(5)
C39 C37 H37A 107.2
C32 C37 H37A 107.2
C38 C37 H37A 107.2
C36 C40 C41 110.3(4)
C36 C40 C42 113.4(5)
C41 C40 C42 110.1(4)
C36 C40 H40A 107.6
C41 C40 H40A 107.6
C42 C40 H40A 107.6
C18 C17 C12 111.9(5)
C18 C17 C19 111.2(5)
C12 C17 C19 110.7(5)
C18 C17 H17A 107.6
C12 C17 H17A 107.6
C19 C17 H17A 107.6
C14 C13 C12 122.0(6)
C14 C13 H13A 119.0
C12 C13 H13A 119.0
C37 C38 H38A 109.5
C37 C38 H38B 109.5
H38A C38 H38B 109.5
C37 C38 H38C 109.5
H38A C38 H38C 109.5
H38B C38 H38C 109.5
Cl2 C30 Cl3 110.9(3)
Cl2 C30 H30A 109.5
Cl3 C30 H30A 109.5
Cl2 C30 H30B 109.5
Cl3 C30 H30B 109.5
H30A C30 H30B 108.0
C20 C21 H21A 109.5
C20 C21 H21B 109.5
H21A C21 H21B 109.5
C20 C21 H21C 109.5
H21A C21 H21C 109.5
H21B C21 H21C 109.5
C17 C18 H18A 109.5
C17 C18 H18B 109.5
H18A C18 H18B 109.5
C17 C18 H18C 109.5
H18A C18 H18C 109.5
H18B C18 H18C 109.5
C53 C52 C51 120.2(7)
C53 C52 H52A 119.9
C51 C52 H52A 119.9
C37 C39 H39A 109.5
C37 C39 H39B 109.5
H39A C39 H39B 109.5
C37 C39 H39C 109.5
H39A C39 H39C 109.5
H39B C39 H39C 109.5
C40 C41 H41A 109.5
C40 C41 H41B 109.5
H41A C41 H41B 109.5
C40 C41 H41C 109.5
H41A C41 H41C 109.5
H41B C41 H41C 109.5
C17 C19 H19A 109.5
C17 C19 H19B 109.5
H19A C19 H19B 109.5
C17 C19 H19C 109.5
H19A C19 H19C 109.5
H19B C19 H19C 109.5
C20 C22 H22A 109.5
C20 C22 H22B 109.5
H22A C22 H22B 109.5
C20 C22 H22C 109.5
H22A C22 H22C 109.5
H22B C22 H22C 109.5
C54 C53 C52 119.5(7)
C54 C53 H53A 120.3
C52 C53 H53A 120.3
C55 C54 C53 121.1(7)
C55 C54 H54A 119.5
C53 C54 H54A 119.5

loop_
_geom_bond_atom_site_label_1
_geom_bond_atom_site_label_2
_geom_bond_distance
Cl2 C30 1.763(6)
Cl3 C30 1.765(6)
N2 C1 1.350(6)
N2 C3 1.376(6)
N2 C31 1.460(6)
N1 C1 1.336(6)
N1 C4 1.380(6)
N1 C11 1.457(6)
O3 C2 1.206(5)
C3 C4 1.363(6)
C3 H3A 0.9300
C32 C33 1.391(7)
C32 C31 1.398(7)
C32 C37 1.522(7)
C36 C31 1.398(6)
C36 C35 1.404(7)
C36 C40 1.505(7)
C11 C12 1.389(7)
C11 C16 1.409(7)
C1 C2 1.515(7)
C12 C13 1.399(7)
C12 C17 1.523(7)
C56 C51 1.368(7)
C56 C55 1.387(7)
C56 H56A 0.9300
C4 H4A 0.9300
C14 C13 1.374(7)
C14 C15 1.378(7)
C14 H14A 0.9300
C16 C15 1.404(7)
C16 C20 1.501(7)
C2 C51 1.472(7)
C42 C40 1.536(7)
C42 H42A 0.9600
C42 H42B 0.9600
C42 H42C 0.9600
C15 H15A 0.9300
C35 C34 1.361(7)
C35 H35A 0.9300
C34 C33 1.382(7)
C34 H34A 0.9300
C20 C22 1.533(7)
C20 C21 1.534(7)
C20 H20A 0.9800
C51 C52 1.397(7)
C55 C54 1.352(9)
C55 H55A 0.9300
C33 H33A 0.9300
C37 C39 1.521(7)
C37 C38 1.527(7)
C37 H37A 0.9800
C40 C41 1.528(7)
C40 H40A 0.9800
C17 C18 1.516(7)
C17 C19 1.525(7)
C17 H17A 0.9800
C13 H13A 0.9300
C38 H38A 0.9600
C38 H38B 0.9600
C38 H38C 0.9600
C30 H30A 0.9700
C30 H30B 0.9700
C21 H21A 0.9600
C21 H21B 0.9600
C21 H21C 0.9600
C18 H18A 0.9600
C18 H18B 0.9600
C18 H18C 0.9600
C52 C53 1.379(8)
C52 H52A 0.9300
C39 H39A 0.9600
C39 H39B 0.9600
C39 H39C 0.9600
C41 H41A 0.9600
C41 H41B 0.9600
C41 H41C 0.9600
C19 H19A 0.9600
C19 H19B 0.9600
C19 H19C 0.9600
C22 H22A 0.9600
C22 H22B 0.9600
C22 H22C 0.9600
C53 C54 1.369(9)
C53 H53A 0.9300
C54 H54A 0.9300
